data_4315149
loop_
_publ_author_name
'Sarah K. Russell'
'Jonathan M. Darmon'
'Emil Lobkovsky'
'Paul J. Chirik'

_publ_section_title
;
 Synthesis of Aryl-Substituted Bis(imino)pyridine Iron Dinitrogen
 Complexes
;
_journal_name_full 'Inorganic Chemistry'
_journal_page_first 2782
_journal_page_last 2792
_journal_paper_doi 10.1021/ic902162z
_journal_volume 49
_journal_year 2010
_chemical_formula_moiety 'C70 H62 Fe2 N12'
_chemical_formula_sum 'C70 H62 Fe2 N12'
_chemical_formula_weight 1183.02
_chemical_name_systematic
; 
 ? 
;
_space_group_IT_number 15
_symmetry_cell_setting monoclinic
_symmetry_space_group_name_Hall '-C 2yc'
_symmetry_space_group_name_H-M 'C 1 2/c 1'
_atom_sites_solution_hydrogens geom
_atom_sites_solution_primary direct
_atom_sites_solution_secondary difmap
_audit_creation_method SHELXL-97
_cell_angle_alpha 90.00
_cell_angle_beta 103.712(2)
_cell_angle_gamma 90.00
_cell_formula_units_Z 4
_cell_length_a 12.2166(4)
_cell_length_b 26.3137(10)
_cell_length_c 20.7303(7)
_cell_measurement_reflns_used 4757
_cell_measurement_temperature 173(2)
_cell_measurement_theta_max 27.53
_cell_measurement_theta_min 2.45
_cell_volume 6474.1(4)
_computing_cell_refinement 'Bruker SAINT+'
_computing_data_collection 'Bruker APEX2'
_computing_data_reduction 'Bruker SAINT+'
_computing_molecular_graphics 'Bruker SHELXTL'
_computing_publication_material 'Bruker SHELXTL'
_computing_structure_refinement 'SHELXL-97 (Sheldrick, 1997)'
_computing_structure_solution 'SHELXS-97 (Sheldrick, 1990)'
_diffrn_ambient_temperature 173(2)
_diffrn_measured_fraction_theta_full 0.981
_diffrn_measured_fraction_theta_max 0.981
_diffrn_measurement_device_type 'Bruker X8 APEX II diffractometer'
_diffrn_measurement_method 'phi and omega scans'
_diffrn_radiation_monochromator graphite
_diffrn_radiation_source 'fine-focus sealed tube'
_diffrn_radiation_type MoK\a
_diffrn_radiation_wavelength 0.71073
_diffrn_reflns_av_R_equivalents 0.0363
_diffrn_reflns_av_sigmaI/netI 0.0528
_diffrn_reflns_limit_h_max 16
_diffrn_reflns_limit_h_min -16
_diffrn_reflns_limit_k_max 33
_diffrn_reflns_limit_k_min -35
_diffrn_reflns_limit_l_max 26
_diffrn_reflns_limit_l_min -25
_diffrn_reflns_number 30403
_diffrn_reflns_theta_full 28.28
_diffrn_reflns_theta_max 28.28
_diffrn_reflns_theta_min 1.85
_exptl_absorpt_coefficient_mu 0.498
_exptl_absorpt_correction_T_max 0.8650
_exptl_absorpt_correction_T_min 0.8257
_exptl_absorpt_correction_type multi-scan
_exptl_absorpt_process_details SADABS
_exptl_crystal_colour black
_exptl_crystal_density_diffrn 1.214
_exptl_crystal_density_method 'not measured'
_exptl_crystal_description block
_exptl_crystal_F_000 2472
_exptl_crystal_size_max 0.40
_exptl_crystal_size_mid 0.35
_exptl_crystal_size_min 0.30
_platon_squeeze_details
;
;
_refine_diff_density_max 0.464
_refine_diff_density_min -0.345
_refine_diff_density_rms 0.061
_refine_ls_extinction_method none
_refine_ls_goodness_of_fit_ref 1.064
_refine_ls_hydrogen_treatment riding
_refine_ls_matrix_type full
_refine_ls_number_parameters 429
_refine_ls_number_reflns 7897
_refine_ls_number_restraints 0
_refine_ls_restrained_S_all 1.064
_refine_ls_R_factor_all 0.0786
_refine_ls_R_factor_gt 0.0434
_refine_ls_shift/su_max 0.091
_refine_ls_shift/su_mean 0.004
_refine_ls_structure_factor_coef Fsqd
_refine_ls_weighting_details 'calc w=1/[\s^2^(Fo^2^)+(0.0700P)^2^+0.0695P] where P=(Fo^2^+2Fc^2^)/3'
_refine_ls_weighting_scheme calc
_refine_ls_wR_factor_gt 0.1162
_refine_ls_wR_factor_ref 0.1289
_reflns_number_gt 5129
_reflns_number_total 7897
_reflns_threshold_expression >2sigma(I)
_cod_data_source_file ic902162z_si_002_2.cif
_cod_data_source_block jmd3
_cod_depositor_comments
;
The following automatic conversions were performed:

'_symmetry_cell_setting' value 'Monoclinic' changed to 'monoclinic'
according to the built-in table from CIF Core dictionary named
'cif_core.dic' version 2.4.1 from 2010-06-29.

Automatic conversion script
Id: cif_fix_values 1646 2011-03-28 12:23:43Z adriana 
;
_cod_database_code 4315149

loop_
_symmetry_equiv_pos_as_xyz
'x, y, z'
'-x, y, -z+1/2'
'x+1/2, y+1/2, z'
'-x+1/2, y+1/2, -z+1/2'
'-x, -y, -z'
'x, -y, z-1/2'
'-x+1/2, -y+1/2, -z'
'x+1/2, -y+1/2, z-1/2'

loop_
_atom_site_label
_atom_site_type_symbol
_atom_site_fract_x
_atom_site_fract_y
_atom_site_fract_z
_atom_site_U_iso_or_equiv
_atom_site_adp_type
_atom_site_occupancy
_atom_site_symmetry_multiplicity
_atom_site_calc_flag
_atom_site_refinement_flags
_atom_site_disorder_assembly
_atom_site_disorder_group
Fe1 Fe 0.450229(16) 0.155312(9) 0.128976(11) 0.02258(6) Uani 1 1 d . . .
N1 N 0.53249(9) 0.21617(5) 0.11808(6) 0.0217(3) Uani 1 1 d . . .
N2 N 0.33288(9) 0.20033(5) 0.10329(6) 0.0206(3) Uani 1 1 d . . .
N3 N 0.32520(10) 0.10851(6) 0.11121(7) 0.0274(3) Uani 1 1 d . . .
N4 N 0.49078(10) 0.15096(5) 0.22213(6) 0.0234(3) Uani 1 1 d . . .
N5 N 0.55725(11) 0.10836(6) 0.11768(7) 0.0297(4) Uani 1 1 d . . .
N6 N 0.62031(12) 0.08041(7) 0.11019(8) 0.0439(4) Uani 1 1 d . . .
C1 C 0.60807(15) 0.32460(8) 0.08236(11) 0.0428(5) Uani 1 1 d . . .
H1A H 0.6373 0.3002 0.0570 0.051 Uiso 1 1 calc R . .
C2 C 0.65179(17) 0.37326(9) 0.08952(13) 0.0630(7) Uani 1 1 d . . .
H2A H 0.7116 0.3817 0.0694 0.076 Uiso 1 1 calc R . .
C3 C 0.61071(18) 0.40969(9) 0.12505(13) 0.0588(7) Uani 1 1 d . . .
H3A H 0.6413 0.4431 0.1293 0.071 Uiso 1 1 calc R . .
C4 C 0.52477(16) 0.39710(8) 0.15430(11) 0.0457(6) Uani 1 1 d . . .
H4A H 0.4950 0.4221 0.1785 0.055 Uiso 1 1 calc R . .
C5 C 0.48115(15) 0.34858(7) 0.14889(10) 0.0351(5) Uani 1 1 d . . .
H5A H 0.4229 0.3404 0.1704 0.042 Uiso 1 1 calc R . .
C6 C 0.52102(13) 0.31111(7) 0.11225(8) 0.0282(4) Uani 1 1 d . . .
C7 C 0.47367(12) 0.25962(6) 0.10840(8) 0.0223(4) Uani 1 1 d . . .
C8 C 0.35449(12) 0.25089(6) 0.09674(8) 0.0213(4) Uani 1 1 d . . .
C9 C 0.26631(13) 0.28493(7) 0.07718(8) 0.0268(4) Uani 1 1 d . . .
H9A H 0.2809 0.3197 0.0700 0.032 Uiso 1 1 calc R . .
C10 C 0.15670(13) 0.26772(7) 0.06823(8) 0.0304(4) Uani 1 1 d . . .
H10A H 0.0959 0.2910 0.0559 0.037 Uiso 1 1 calc R . .
C11 C 0.13476(12) 0.21681(7) 0.07714(8) 0.0279(4) Uani 1 1 d . . .
H11A H 0.0594 0.2053 0.0717 0.034 Uiso 1 1 calc R . .
C12 C 0.22362(11) 0.18282(7) 0.09403(8) 0.0237(4) Uani 1 1 d . . .
C13 C 0.22203(12) 0.12913(7) 0.10022(8) 0.0251(4) Uani 1 1 d . A .
C14 C 0.11715(12) 0.09949(7) 0.09864(9) 0.0290(4) Uani 1 1 d . . .
C15 C 0.0686(3) 0.10705(17) 0.1504(2) 0.0387(11) Uani 0.531(3) 1 d P A 1
H15A H 0.1023 0.1287 0.1863 0.046 Uiso 0.531(3) 1 calc PR A 1
C16 C -0.0319(4) 0.08213(19) 0.1489(3) 0.0495(13) Uani 0.531(3) 1 d P A 1
H16A H -0.0697 0.0899 0.1828 0.059 Uiso 0.531(3) 1 calc PR A 1
C17 C -0.0773(4) 0.0492(2) 0.1047(3) 0.0516(16) Uani 0.531(3) 1 d P A 1
H17A H -0.1422 0.0306 0.1086 0.062 Uiso 0.531(3) 1 calc PR A 1
C18 C -0.0263(4) 0.0411(2) 0.0484(3) 0.0570(15) Uani 0.531(3) 1 d P A 1
H18A H -0.0612 0.0195 0.0127 0.068 Uiso 0.531(3) 1 calc PR A 1
C19 C 0.0743(3) 0.06567(19) 0.0485(2) 0.0481(13) Uani 0.531(3) 1 d P A 1
H19A H 0.1127 0.0592 0.0145 0.058 Uiso 0.531(3) 1 calc PR A 1
C15' C 0.0851(5) 0.0848(3) 0.1559(3) 0.065(2) Uani 0.469(3) 1 d P A 2
H15B H 0.1355 0.0917 0.1974 0.078 Uiso 0.469(3) 1 calc PR A 2
C16' C -0.0144(4) 0.0609(3) 0.1563(3) 0.065(2) Uani 0.469(3) 1 d P A 2
H16B H -0.0360 0.0545 0.1967 0.077 Uiso 0.469(3) 1 calc PR A 2
C17' C -0.0832(5) 0.0463(3) 0.0948(3) 0.0455(19) Uani 0.469(3) 1 d P A 2
H17B H -0.1478 0.0258 0.0933 0.055 Uiso 0.469(3) 1 calc PR A 2
C18' C -0.0593(4) 0.0605(2) 0.0417(3) 0.0516(17) Uani 0.469(3) 1 d P A 2
H18B H -0.1107 0.0535 0.0006 0.062 Uiso 0.469(3) 1 calc PR A 2
C19' C 0.0411(4) 0.0863(2) 0.0419(3) 0.0412(14) Uani 0.469(3) 1 d P A 2
H19B H 0.0567 0.0949 0.0005 0.049 Uiso 0.469(3) 1 calc PR A 2
C20 C 0.65344(12) 0.21593(7) 0.13099(8) 0.0244(4) Uani 1 1 d . . .
C21 C 0.70386(12) 0.19740(7) 0.08134(8) 0.0292(4) Uani 1 1 d . . .
C22 C 0.82013(13) 0.19159(9) 0.09685(10) 0.0417(5) Uani 1 1 d . . .
H22A H 0.8557 0.1790 0.0640 0.050 Uiso 1 1 calc R . .
C23 C 0.88457(14) 0.20363(9) 0.15843(11) 0.0498(6) Uani 1 1 d . . .
H23A H 0.9637 0.1984 0.1685 0.060 Uiso 1 1 calc R . .
C24 C 0.83407(14) 0.22345(8) 0.20571(10) 0.0408(5) Uani 1 1 d . . .
H24A H 0.8796 0.2329 0.2478 0.049 Uiso 1 1 calc R . .
C25 C 0.71815(13) 0.22995(7) 0.19310(8) 0.0287(4) Uani 1 1 d . . .
C26 C 0.66781(14) 0.25362(7) 0.24587(9) 0.0322(4) Uani 1 1 d . . .
H26A H 0.7219 0.2513 0.2890 0.048 Uiso 1 1 calc R . .
H26B H 0.5986 0.2355 0.2479 0.048 Uiso 1 1 calc R . .
H26C H 0.6502 0.2894 0.2350 0.048 Uiso 1 1 calc R . .
C27 C 0.63541(14) 0.18504(9) 0.01295(9) 0.0388(5) Uani 1 1 d . . .
H27A H 0.6206 0.2163 -0.0134 0.058 Uiso 1 1 calc R . .
H27B H 0.5638 0.1697 0.0161 0.058 Uiso 1 1 calc R . .
H27C H 0.6772 0.1611 -0.0084 0.058 Uiso 1 1 calc R . .
C28 C 0.33879(12) 0.05468(7) 0.10678(9) 0.0309(4) Uani 1 1 d . . .
C29 C 0.35391(14) 0.02366(7) 0.16289(10) 0.0366(5) Uani 1 1 d . . .
C30 C 0.38224(16) -0.02699(8) 0.15654(12) 0.0489(6) Uani 1 1 d . . .
H30A H 0.3940 -0.0486 0.1943 0.059 Uiso 1 1 calc R . .
C31 C 0.39359(17) -0.04644(8) 0.09770(13) 0.0541(6) Uani 1 1 d . . .
H31A H 0.4142 -0.0810 0.0949 0.065 Uiso 1 1 calc R . .
C32 C 0.37520(18) -0.01593(9) 0.04230(13) 0.0551(6) Uani 1 1 d . . .
H32A H 0.3811 -0.0301 0.0011 0.066 Uiso 1 1 calc R . .
C33 C 0.34811(16) 0.03535(8) 0.04544(10) 0.0427(5) Uani 1 1 d . . .
C34 C 0.3325(2) 0.06808(10) -0.01484(11) 0.0640(7) Uani 1 1 d . . .
H34A H 0.3477 0.0481 -0.0517 0.096 Uiso 1 1 calc R . .
H34B H 0.3847 0.0969 -0.0055 0.096 Uiso 1 1 calc R . .
H34C H 0.2548 0.0807 -0.0269 0.096 Uiso 1 1 calc R . .
C35 C 0.34025(18) 0.04345(9) 0.22862(11) 0.0524(6) Uani 1 1 d . . .
H35A H 0.3322 0.0805 0.2264 0.079 Uiso 1 1 calc R . .
H35B H 0.4067 0.0344 0.2635 0.079 Uiso 1 1 calc R . .
H35C H 0.2730 0.0283 0.2388 0.079 Uiso 1 1 calc R . .

loop_
_atom_site_aniso_label
_atom_site_aniso_U_11
_atom_site_aniso_U_22
_atom_site_aniso_U_33
_atom_site_aniso_U_23
_atom_site_aniso_U_13
_atom_site_aniso_U_12
Fe1 0.01718(9) 0.02681(14) 0.02288(12) -0.00250(11) 0.00301(8) 0.00075(9)
N1 0.0190(5) 0.0280(8) 0.0182(7) -0.0019(6) 0.0046(5) -0.0024(5)
N2 0.0166(5) 0.0274(8) 0.0171(7) -0.0018(6) 0.0028(5) -0.0017(5)
N3 0.0210(6) 0.0290(8) 0.0296(8) -0.0048(7) 0.0009(5) -0.0020(6)
N4 0.0178(5) 0.0242(7) 0.0281(7) -0.0012(6) 0.0050(6) 0.0003(5)
N5 0.0256(6) 0.0369(9) 0.0258(8) -0.0032(7) 0.0044(6) 0.0017(6)
N6 0.0392(8) 0.0482(11) 0.0469(10) -0.0069(8) 0.0154(7) 0.0140(8)
C1 0.0386(8) 0.0407(12) 0.0560(12) -0.0026(10) 0.0252(8) -0.0035(9)
C2 0.0548(11) 0.0468(14) 0.1008(18) -0.0034(13) 0.0452(11) -0.0162(10)
C3 0.0568(11) 0.0357(13) 0.0895(18) -0.0076(12) 0.0288(12) -0.0160(10)
C4 0.0461(10) 0.0365(12) 0.0553(14) -0.0111(10) 0.0134(9) -0.0010(9)
C5 0.0353(8) 0.0364(11) 0.0348(10) 0.0015(9) 0.0105(7) -0.0018(8)
C6 0.0262(7) 0.0321(10) 0.0262(9) 0.0025(8) 0.0063(6) 0.0000(7)
C7 0.0227(6) 0.0294(10) 0.0153(8) 0.0014(7) 0.0055(6) -0.0019(6)
C8 0.0214(6) 0.0279(9) 0.0151(8) 0.0000(7) 0.0055(6) 0.0009(6)
C9 0.0289(7) 0.0285(10) 0.0229(9) 0.0031(8) 0.0059(6) 0.0029(7)
C10 0.0246(7) 0.0374(11) 0.0281(10) 0.0025(8) 0.0038(7) 0.0085(7)
C11 0.0183(6) 0.0378(11) 0.0274(9) -0.0021(8) 0.0048(6) 0.0018(7)
C12 0.0185(6) 0.0346(10) 0.0183(8) -0.0033(8) 0.0046(6) -0.0024(7)
C13 0.0218(7) 0.0302(10) 0.0221(9) -0.0046(8) 0.0031(6) -0.0024(7)
C14 0.0192(7) 0.0328(10) 0.0335(10) 0.0006(8) 0.0033(7) -0.0016(7)
C15 0.0291(15) 0.046(3) 0.048(2) -0.0185(19) 0.0235(15) -0.0071(16)
C16 0.0421(18) 0.050(3) 0.065(3) 0.000(2) 0.0299(18) 0.0008(19)
C17 0.0355(18) 0.047(3) 0.085(3) -0.009(3) 0.039(2) -0.013(2)
C18 0.039(2) 0.068(3) 0.062(3) -0.015(3) 0.008(2) -0.024(2)
C19 0.0338(18) 0.060(3) 0.052(3) -0.014(2) 0.0118(17) -0.015(2)
C15' 0.042(3) 0.102(6) 0.052(3) -0.015(4) 0.014(2) -0.029(3)
C16' 0.035(2) 0.101(6) 0.060(4) 0.018(4) 0.017(2) -0.022(3)
C17' 0.029(2) 0.050(4) 0.047(4) 0.021(3) -0.014(3) -0.015(3)
C18' 0.036(2) 0.052(4) 0.061(4) -0.004(3) 0.000(2) -0.018(2)
C19' 0.038(2) 0.052(3) 0.030(2) 0.000(2) 0.0019(19) -0.013(2)
C20 0.0191(6) 0.0313(10) 0.0231(8) 0.0006(8) 0.0060(6) -0.0022(6)
C21 0.0216(7) 0.0417(11) 0.0243(9) -0.0004(8) 0.0059(6) -0.0018(7)
C22 0.0228(7) 0.0644(14) 0.0395(11) -0.0075(10) 0.0108(7) 0.0008(9)
C23 0.0186(7) 0.0801(17) 0.0482(13) -0.0057(12) 0.0031(8) 0.0000(9)
C24 0.0237(7) 0.0621(14) 0.0316(11) -0.0034(10) -0.0036(7) -0.0059(9)
C25 0.0247(7) 0.0374(11) 0.0238(9) -0.0007(8) 0.0054(6) -0.0059(7)
C26 0.0331(8) 0.0404(11) 0.0228(9) -0.0033(8) 0.0059(7) -0.0095(8)
C27 0.0288(8) 0.0633(14) 0.0243(10) -0.0044(10) 0.0063(7) 0.0019(9)
C28 0.0208(7) 0.0272(10) 0.0416(11) -0.0068(9) 0.0010(7) -0.0013(7)
C29 0.0266(7) 0.0346(11) 0.0486(12) -0.0001(9) 0.0090(8) -0.0063(8)
C30 0.0386(9) 0.0347(12) 0.0714(16) 0.0054(11) 0.0088(10) -0.0055(9)
C31 0.0458(11) 0.0276(12) 0.0868(18) -0.0126(12) 0.0115(11) -0.0001(9)
C32 0.0544(12) 0.0445(14) 0.0646(15) -0.0268(12) 0.0105(11) -0.0023(10)
C33 0.0437(10) 0.0397(12) 0.0398(12) -0.0165(10) 0.0000(9) -0.0037(9)
C34 0.0881(17) 0.0614(16) 0.0351(13) -0.0162(12) -0.0002(12) -0.0014(14)
C35 0.0594(11) 0.0503(14) 0.0535(13) 0.0082(11) 0.0255(10) -0.0096(11)

loop_
_atom_type_symbol
_atom_type_description
_atom_type_scat_dispersion_real
_atom_type_scat_dispersion_imag
_atom_type_scat_source
C C 0.0033 0.0016 'International Tables Vol C Tables 4.2.6.8 and 6.1.1.4'
H H 0.0000 0.0000 'International Tables Vol C Tables 4.2.6.8 and 6.1.1.4'
Fe Fe 0.3463 0.8444 'International Tables Vol C Tables 4.2.6.8 and 6.1.1.4'
N N 0.0061 0.0033 'International Tables Vol C Tables 4.2.6.8 and 6.1.1.4'

loop_
_geom_angle_atom_site_label_1
_geom_angle_atom_site_label_2
_geom_angle_atom_site_label_3
_geom_angle
_geom_angle_site_symmetry_1
_geom_angle_site_symmetry_3
_geom_angle_publ_flag
N2 Fe1 N5 156.61(6) . . ?
N2 Fe1 N4 109.53(6) . . ?
N5 Fe1 N4 93.85(6) . . ?
N2 Fe1 N3 80.11(6) . . ?
N5 Fe1 N3 95.78(6) . . ?
N4 Fe1 N3 99.28(6) . . ?
N2 Fe1 N1 79.84(5) . . ?
N5 Fe1 N1 97.80(6) . . ?
N4 Fe1 N1 98.79(6) . . ?
N3 Fe1 N1 156.55(6) . . ?
C7 N1 C20 121.50(13) . . ?
C7 N1 Fe1 116.71(10) . . ?
C20 N1 Fe1 120.98(11) . . ?
C8 N2 C12 120.85(13) . . ?
C8 N2 Fe1 119.96(9) . . ?
C12 N2 Fe1 119.11(11) . . ?
C13 N3 C28 120.53(14) . . ?
C13 N3 Fe1 116.36(12) . . ?
C28 N3 Fe1 123.06(10) . . ?
N4 N4 Fe1 174.96(12) 2_655 . ?
N6 N5 Fe1 179.16(15) . . ?
C2 C1 C6 120.21(19) . . ?
C3 C2 C1 121.53(19) . . ?
C4 C3 C2 118.9(2) . . ?
C3 C4 C5 120.7(2) . . ?
C4 C5 C6 121.26(17) . . ?
C1 C6 C5 117.43(17) . . ?
C1 C6 C7 122.80(17) . . ?
C5 C6 C7 119.74(15) . . ?
N1 C7 C8 112.02(14) . . ?
N1 C7 C6 126.09(13) . . ?
C8 C7 C6 121.82(14) . . ?
N2 C8 C9 120.15(13) . . ?
N2 C8 C7 110.49(13) . . ?
C9 C8 C7 129.24(16) . . ?
C10 C9 C8 119.23(17) . . ?
C9 C10 C11 120.63(15) . . ?
C12 C11 C10 119.50(14) . . ?
N2 C12 C11 119.53(16) . . ?
N2 C12 C13 110.67(13) . . ?
C11 C12 C13 129.68(14) . . ?
N3 C13 C12 112.68(14) . . ?
N3 C13 C14 124.00(16) . . ?
C12 C13 C14 123.22(14) . . ?
C19' C14 C15 112.6(3) . . ?
C19' C14 C19 28.4(3) . . ?
C15 C14 C19 122.2(3) . . ?
C19' C14 C15' 113.2(3) . . ?
C15 C14 C15' 26.1(3) . . ?
C19 C14 C15' 109.3(4) . . ?
C19' C14 C13 124.0(3) . . ?
C15 C14 C13 116.1(2) . . ?
C19 C14 C13 121.7(2) . . ?
C15' C14 C13 122.7(3) . . ?
C14 C15 C16 117.7(4) . . ?
C17 C16 C15 124.3(5) . . ?
C16 C17 C18 118.2(5) . . ?
C19 C18 C17 118.4(5) . . ?
C14 C19 C18 118.8(4) . . ?
C16' C15' C14 124.3(5) . . ?
C17' C16' C15' 117.5(6) . . ?
C18' C17' C16' 119.9(6) . . ?
C17' C18' C19' 121.7(5) . . ?
C14 C19' C18' 122.9(5) . . ?
C25 C20 C21 121.19(14) . . ?
C25 C20 N1 120.29(14) . . ?
C21 C20 N1 118.32(14) . . ?
C22 C21 C20 118.05(15) . . ?
C22 C21 C27 120.35(15) . . ?
C20 C21 C27 121.59(13) . . ?
C23 C22 C21 121.42(17) . . ?
C22 C23 C24 119.69(16) . . ?
C23 C24 C25 121.42(17) . . ?
C24 C25 C20 118.15(16) . . ?
C24 C25 C26 119.13(15) . . ?
C20 C25 C26 122.67(14) . . ?
C29 C28 C33 121.43(18) . . ?
C29 C28 N3 121.26(17) . . ?
C33 C28 N3 116.98(17) . . ?
C30 C29 C28 117.88(19) . . ?
C30 C29 C35 120.05(19) . . ?
C28 C29 C35 122.07(18) . . ?
C31 C30 C29 121.7(2) . . ?
C30 C31 C32 119.9(2) . . ?
C31 C32 C33 121.3(2) . . ?
C32 C33 C28 117.7(2) . . ?
C32 C33 C34 120.3(2) . . ?
C28 C33 C34 121.98(19) . . ?

loop_
_geom_bond_atom_site_label_1
_geom_bond_atom_site_label_2
_geom_bond_distance
_geom_bond_site_symmetry_2
_geom_bond_publ_flag
Fe1 N2 1.8385(13) . ?
Fe1 N5 1.8536(14) . ?
Fe1 N4 1.8800(13) . ?
Fe1 N3 1.9284(13) . ?
Fe1 N1 1.9320(13) . ?
N1 C7 1.340(2) . ?
N1 C20 1.4379(17) . ?
N2 C8 1.369(2) . ?
N2 C12 1.3818(18) . ?
N3 C13 1.341(2) . ?
N3 C28 1.432(2) . ?
N4 N4 1.124(3) 2_655 ?
N5 N6 1.102(2) . ?
C1 C2 1.382(3) . ?
C1 C6 1.398(2) . ?
C2 C3 1.374(3) . ?
C3 C4 1.372(3) . ?
C4 C5 1.378(3) . ?
C5 C6 1.401(3) . ?
C6 C7 1.468(2) . ?
C7 C8 1.437(2) . ?
C8 C9 1.386(2) . ?
C9 C10 1.384(2) . ?
C10 C11 1.387(3) . ?
C11 C12 1.386(2) . ?
C12 C13 1.419(3) . ?
C13 C14 1.494(2) . ?
C14 C19' 1.360(5) . ?
C14 C15 1.357(5) . ?
C14 C19 1.374(5) . ?
C14 C15' 1.390(7) . ?
C15 C16 1.386(6) . ?
C16 C17 1.288(7) . ?
C17 C18 1.462(8) . ?
C18 C19 1.389(6) . ?
C15' C16' 1.370(8) . ?
C16' C17' 1.403(9) . ?
C17' C18' 1.261(9) . ?
C18' C19' 1.401(7) . ?
C20 C25 1.392(2) . ?
C20 C21 1.406(2) . ?
C21 C22 1.388(2) . ?
C21 C27 1.501(2) . ?
C22 C23 1.369(3) . ?
C23 C24 1.378(3) . ?
C24 C25 1.388(2) . ?
C25 C26 1.511(2) . ?
C28 C29 1.397(3) . ?
C28 C33 1.399(3) . ?
C29 C30 1.391(3) . ?
C29 C35 1.504(3) . ?
C30 C31 1.360(3) . ?
C31 C32 1.375(3) . ?
C32 C33 1.395(3) . ?
C33 C34 1.492(3) . ?

loop_
_platon_squeeze_void_nr
_platon_squeeze_void_average_x
_platon_squeeze_void_average_y
_platon_squeeze_void_average_z
_platon_squeeze_void_volume
_platon_squeeze_void_count_electrons
_platon_squeeze_void_content
1 0.001 0.387 0.250 240 53 ' '
2 -0.001 0.613 0.750 240 54 ' '
3 0.498 0.113 0.750 240 54 ' '
4 0.498 0.887 0.250 240 53 ' '
